data_7716263
loop_
_publ_author_name
'Saha, Sayan'
'Akhtar, Sohel'
'Pramanik, Subhendu'
'Bala, Sukhen'
'Mondal, Raju'

_publ_section_title
;
 Utilization of a trinuclear Cu-pyrazolate inorganic motif to build
 multifunctional MOFs.
;
_journal_issue 26
_journal_name_full 'Dalton transactions (Cambridge, England : 2003)'
_journal_page_first 11021
_journal_page_last 11037
_journal_paper_doi 10.1039/d4dt00986j
_journal_volume 53
_journal_year 2024
_chemical_formula_sum 'C31 H38 Cu3 N9 O11 S'
_chemical_formula_weight 935.38
_space_group_crystal_system triclinic
_space_group_IT_number 2
_space_group_name_Hall '-P 1'
_space_group_name_H-M_alt 'P -1'
_atom_sites_solution_hydrogens mixed
_audit_creation_method SHELXL-2016/6
_audit_update_record
;
2024-04-01 deposited with the CCDC.	2024-05-31 downloaded from the CCDC.
;
_cell_angle_alpha 77.215(8)
_cell_angle_beta 88.784(7)
_cell_angle_gamma 78.935(8)
_cell_formula_units_Z 2
_cell_length_a 9.221(2)
_cell_length_b 12.471(4)
_cell_length_c 17.304(5)
_cell_measurement_reflns_used 3942
_cell_measurement_temperature 120(2)
_cell_measurement_theta_max 30.160
_cell_measurement_theta_min 2.500
_cell_volume 1904.0(9)
_computing_cell_refinement 'Bruker APEX-3'
_computing_data_collection 'Bruker APEX-3'
_computing_data_reduction 'Bruker SHELXTL'
_computing_molecular_graphics 'Bruker SHELXTL'
_computing_publication_material 'Bruker SHELXTL'
_computing_structure_refinement 'SHELXL-2016/6 (Sheldrick, 2016)'
_computing_structure_solution 'SHELXT 2014/5 (Sheldrick, 2014)'
_diffrn_ambient_temperature 120(2)
_diffrn_detector_area_resol_mean 8
_diffrn_measured_fraction_theta_full 0.988
_diffrn_measured_fraction_theta_max 0.984
_diffrn_measurement_device_type 'Bruker APEX-2 CCD area detector'
_diffrn_measurement_method '/w scans'
_diffrn_radiation_type MoK\a
_diffrn_radiation_wavelength 0.71073
_diffrn_reflns_av_R_equivalents 0.0892
_diffrn_reflns_av_unetI/netI 0.1362
_diffrn_reflns_Laue_measured_fraction_full 0.988
_diffrn_reflns_Laue_measured_fraction_max 0.984
_diffrn_reflns_limit_h_max 11
_diffrn_reflns_limit_h_min -11
_diffrn_reflns_limit_k_max 15
_diffrn_reflns_limit_k_min -15
_diffrn_reflns_limit_l_max 20
_diffrn_reflns_limit_l_min -19
_diffrn_reflns_number 17302
_diffrn_reflns_point_group_measured_fraction_full 0.988
_diffrn_reflns_point_group_measured_fraction_max 0.984
_diffrn_reflns_theta_full 25.242
_diffrn_reflns_theta_max 25.393
_diffrn_reflns_theta_min 2.298
_diffrn_source 'fine-focus sealed tube'
_exptl_absorpt_coefficient_mu 1.784
_exptl_absorpt_correction_T_max 1.00000000
_exptl_absorpt_correction_T_min 0.80557043
_exptl_absorpt_correction_type multi-scan
_exptl_absorpt_process_details 'SADABS v.2.03 (Bruker, 2001), R(int)= 0.1198 before correction'
_exptl_crystal_colour Blue
_exptl_crystal_density_diffrn 1.632
_exptl_crystal_density_meas ?
_exptl_crystal_density_method 'not measured'
_exptl_crystal_description Needle
_exptl_crystal_F_000 956
_exptl_crystal_size_max 0.30
_exptl_crystal_size_mid 0.20
_exptl_crystal_size_min 0.16
_refine_diff_density_max 1.081
_refine_diff_density_min -0.931
_refine_diff_density_rms 0.142
_refine_ls_extinction_method none
_refine_ls_goodness_of_fit_ref 1.030
_refine_ls_hydrogen_treatment constr
_refine_ls_matrix_type full
_refine_ls_number_parameters 502
_refine_ls_number_reflns 6881
_refine_ls_number_restraints 0
_refine_ls_restrained_S_all 1.030
_refine_ls_R_factor_all 0.1674
_refine_ls_R_factor_gt 0.0880
_refine_ls_shift/su_max 0.000
_refine_ls_shift/su_mean 0.000
_refine_ls_structure_factor_coef Fsqd
_refine_ls_weighting_details 'w=1/[\s^2^(Fo^2^)+(0.0511P)^2^+16.4309P] where P=(Fo^2^+2Fc^2^)/3'
_refine_ls_weighting_scheme calc
_refine_ls_wR_factor_gt 0.1754
_refine_ls_wR_factor_ref 0.1998
_reflns_Friedel_coverage 0.000
_reflns_number_gt 3865
_reflns_number_total 6881
_reflns_threshold_expression 'I > 2\s(I)'
_cod_data_source_file d4dt00986j2.cif
_cod_data_source_block mo_rm200223_0m_b
_cod_depositor_comments
;
The following automatic conversions were performed:

data item '_exptl_crystal_density_meas' value 'not measured' was
changed to '?' -- the value is perceived as not measured.

Automatic conversion script
Id: cif_fix_values 8170 2020-07-09 18:12:32Z antanas 

 Adding full bibliography for 7716260--7716264.cif.
;
_cod_database_code 7716263
_shelx_shelxl_version_number 2016/6
_shelx_space_group_comment
;
The symmetry employed for this shelxl refinement is uniquely defined
by the following loop, which should always be used as a source of
symmetry information in preference to the above space-group names.
They are only intended as comments.
;
_shelx_estimated_absorpt_t_min 0.6016
_shelx_estimated_absorpt_t_max 0.7468

loop_
_space_group_symop_operation_xyz
'x, y, z'
'-x, -y, -z'

loop_
_atom_site_label
_atom_site_type_symbol
_atom_site_fract_x
_atom_site_fract_y
_atom_site_fract_z
_atom_site_U_iso_or_equiv
_atom_site_adp_type
_atom_site_occupancy
_atom_site_site_symmetry_order
_atom_site_calc_flag
_atom_site_refinement_flags_posn
_atom_site_refinement_flags_adp
_atom_site_refinement_flags_occupancy
_atom_site_disorder_assembly
_atom_site_disorder_group
Cu01 Cu 0.24625(12) 0.35537(10) 0.31881(6) 0.0287(3) Uani 1 1 d . . . . .
Cu02 Cu 0.23706(13) 0.30024(10) 1.13612(7) 0.0321(3) Uani 1 1 d . . . . .
Cu03 Cu -0.00149(13) 0.22545(11) 0.27959(7) 0.0385(4) Uani 1 1 d . . . . .
S004 S 0.7879(3) 0.2873(2) 0.73081(14) 0.0328(6) Uani 1 1 d . . . . .
O005 O 0.1270(7) 0.3337(5) 1.2314(4) 0.0327(16) Uani 1 1 d . . . . .
H005 H 0.058201 0.406999 1.212230 0.049 Uiso 1 1 calc R U . . .
O006 O 0.3632(7) 0.3571(5) 0.4111(3) 0.0324(16) Uani 1 1 d . . . . .
O007 O 0.8101(7) 0.4016(6) 0.7159(4) 0.0378(17) Uani 1 1 d . . . . .
O008 O 0.2199(7) 0.1053(6) 0.3390(4) 0.0409(18) Uani 1 1 d . . . . .
H00A H 0.280518 0.088984 0.301945 0.061 Uiso 1 1 d R U . . .
H00B H 0.266615 0.142165 0.364461 0.061 Uiso 1 1 d R U . . .
O009 O 0.3986(7) 0.1713(6) 0.4428(4) 0.0385(17) Uani 1 1 d . . . . .
O00A O 0.3361(8) 0.2867(6) 1.0370(4) 0.0433(18) Uani 1 1 d . . . . .
N00B N 0.4160(8) 0.3550(6) 0.2528(4) 0.0281(18) Uani 1 1 d . . . . .
O00C O 0.9126(7) 0.1968(6) 0.7349(4) 0.0428(18) Uani 1 1 d . . . . .
N00D N 0.4123(8) 0.3422(7) 0.1765(4) 0.0311(19) Uani 1 1 d . . . . .
N00E N -0.0368(9) 0.3030(7) 0.3670(5) 0.039(2) Uani 1 1 d . . . . .
N00F N 0.0728(9) 0.3550(7) 0.3835(5) 0.039(2) Uani 1 1 d . . . . .
O00G O 0.1206(9) 0.4813(7) 1.0648(5) 0.063(2) Uani 1 1 d . . . . .
N00H N 0.0927(9) 0.2110(7) 0.1221(4) 0.035(2) Uani 1 1 d . . . . .
O10 O 0.3964(10) 0.0490(7) 1.2234(4) 0.065(2) Uani 1 1 d . . . . .
H10 H 0.389210 0.061300 1.173806 0.098 Uiso 1 1 calc R U . . .
O00J O -0.0739(9) 0.5239(8) 1.1853(6) 0.070(3) Uani 1 1 d . . . . .
C00K C 0.5778(10) 0.3735(8) 0.6144(5) 0.030(2) Uani 1 1 d . . . . .
H00K H 0.575586 0.443236 0.628476 0.036 Uiso 1 1 calc R U . . .
C00L C 0.6661(9) 0.2773(8) 0.6556(5) 0.024(2) Uani 1 1 d . . . . .
N00M N -0.0015(9) 0.1763(8) 0.1809(5) 0.045(2) Uani 1 1 d . . . . .
N00N N -0.1131(10) 0.1117(9) 0.3356(6) 0.056(3) Uani 1 1 d . . . . .
C00O C 0.4958(10) 0.2673(8) 0.5284(5) 0.026(2) Uani 1 1 d . . . . .
O00P O 0.4537(11) 0.1102(7) 1.0714(5) 0.075(3) Uani 1 1 d . . . . .
C00Q C 0.6374(10) 0.3731(9) 0.1976(6) 0.039(3) Uani 1 1 d . . . . .
H00Q H 0.736424 0.383798 0.190061 0.047 Uiso 1 1 calc R U . . .
C00R C 0.4908(10) 0.3660(8) 0.5509(5) 0.029(2) Uani 1 1 d . . . . .
H00R H 0.426820 0.431486 0.522895 0.035 Uiso 1 1 calc R U . . .
C00S C 0.5524(10) 0.3749(8) 0.2653(6) 0.035(2) Uani 1 1 d . . . . .
H00S H 0.585364 0.388281 0.313298 0.042 Uiso 1 1 calc R U . . .
C00T C 0.5431(11) 0.3519(8) 0.1443(5) 0.033(2) Uani 1 1 d . . . . .
H00T H 0.567985 0.345189 0.091823 0.039 Uiso 1 1 calc R U . . .
C00U C 0.6855(10) 0.2618(9) 0.8183(5) 0.033(2) Uani 1 1 d . . . . .
C00V C 0.4118(10) 0.2609(9) 0.4555(5) 0.033(2) Uani 1 1 d . . . . .
N00W N -0.1854(12) 0.6783(11) 1.2276(8) 0.069(3) Uani 1 1 d . . . . .
C00X C 0.5826(11) 0.1704(9) 0.5724(5) 0.038(3) Uani 1 1 d . . . . .
H00X H 0.583398 0.100217 0.559285 0.046 Uiso 1 1 calc R U . . .
C00Y C 0.5889(11) 0.3505(8) 0.8379(6) 0.038(3) Uani 1 1 d . . . . .
H00Y H 0.578479 0.423658 0.805126 0.045 Uiso 1 1 calc R U . . .
C00Z C 0.7012(11) 0.1522(9) 0.8648(5) 0.039(3) Uani 1 1 d . . . . .
H00Z H 0.768806 0.092064 0.850943 0.047 Uiso 1 1 calc R U . . .
C010 C 0.6156(12) 0.1343(9) 0.9313(6) 0.044(3) Uani 1 1 d . . . . .
H010 H 0.621815 0.060753 0.962869 0.053 Uiso 1 1 calc R U . . .
C011 C 0.0677(12) 0.1639(10) 0.0619(6) 0.047(3) Uani 1 1 d . . . . .
H011 H 0.120383 0.171564 0.013832 0.057 Uiso 1 1 calc R U . . .
C012 C 0.4317(12) 0.2021(11) 1.0268(6) 0.044(3) Uani 1 1 d . . . . .
C013 C 0.6691(11) 0.1769(9) 0.6361(6) 0.040(3) Uani 1 1 d . . . . .
H013 H 0.730095 0.111122 0.665854 0.048 Uiso 1 1 calc R U . . .
C014 C -0.0801(11) 0.1112(10) 0.1537(7) 0.055(3) Uani 1 1 d . . . . .
H014 H -0.152094 0.075424 0.183502 0.066 Uiso 1 1 calc R U . . .
C015 C -0.1383(12) 0.3122(10) 0.4209(7) 0.051(3) Uani 1 1 d . . . . .
H015 H -0.226441 0.282883 0.422566 0.061 Uiso 1 1 calc R U . . .
C016 C 0.0335(12) 0.3959(10) 0.4476(6) 0.052(3) Uani 1 1 d . . . . .
H016 H 0.089495 0.437048 0.471347 0.062 Uiso 1 1 calc R U . . .
C017 C 0.5203(11) 0.2240(9) 0.9518(5) 0.034(2) Uani 1 1 d . . . . .
C018 C -0.1009(12) 0.3696(10) 0.4746(7) 0.054(3) Uani 1 1 d . . . . .
H018 H -0.154166 0.387036 0.519216 0.064 Uiso 1 1 calc R U . . .
C019 C 0.5077(12) 0.3313(9) 0.9060(6) 0.042(3) Uani 1 1 d . . . . .
H019 H 0.443232 0.391906 0.921236 0.051 Uiso 1 1 calc R U . . .
N01A N -0.0317(17) 0.0101(11) 0.3834(9) 0.116(6) Uani 1 1 d . . . . .
H01A H 0.065505 -0.006360 0.383791 0.139 Uiso 1 1 calc R U . . .
C01B C -0.0440(13) 0.1031(10) 0.0787(7) 0.056(3) Uani 1 1 d . . . . .
H01B H -0.085404 0.064785 0.045594 0.067 Uiso 1 1 calc R U . . .
C01C C -0.1112(17) -0.0574(15) 0.4269(8) 0.083(5) Uani 1 1 d . . . . .
H01C H -0.074807 -0.131805 0.455451 0.099 Uiso 1 1 calc R U . . .
C01D C 0.1990(14) 0.5537(11) 1.0126(7) 0.065(4) Uani 1 1 d . . . . .
H01D H 0.133673 0.597909 0.968270 0.097 Uiso 1 1 calc R U . . .
H01E H 0.284355 0.509019 0.992231 0.097 Uiso 1 1 calc R U . . .
H01F H 0.233142 0.604084 1.041244 0.097 Uiso 1 1 calc R U . . .
C01E C -0.245(2) -0.0055(13) 0.4241(10) 0.107(6) Uani 1 1 d . . . . .
H01G H -0.326321 -0.025251 0.455050 0.129 Uiso 1 1 calc R U . . .
C01F C -0.1258(19) 0.581(2) 1.233(2) 0.212(17) Uani 1 1 d . . . . .
H01I H -0.117457 0.538444 1.286374 0.255 Uiso 1 1 calc R U . . .
C01G C -0.188(2) 0.758(2) 1.1594(11) 0.145(9) Uani 1 1 d . . . . .
H01J H -0.102660 0.794086 1.159167 0.218 Uiso 1 1 calc R U . . .
H01K H -0.279334 0.813891 1.156108 0.218 Uiso 1 1 calc R U . . .
H01L H -0.183909 0.722556 1.113908 0.218 Uiso 1 1 calc R U . . .
C01H C -0.240(2) 0.0904(15) 0.3616(10) 0.110(6) Uani 1 1 d . . . . .
H01H H -0.329549 0.138253 0.339326 0.132 Uiso 1 1 calc R U . . .
C01I C -0.235(2) 0.720(2) 1.2987(12) 0.187(12) Uani 1 1 d . . . . .
H01M H -0.224196 0.656761 1.344800 0.280 Uiso 1 1 calc R U . . .
H01N H -0.339369 0.756912 1.291501 0.280 Uiso 1 1 calc R U . . .
H01O H -0.175448 0.773382 1.307138 0.280 Uiso 1 1 calc R U . . .
C01J C 0.5375(18) 0.0334(17) 1.2451(11) 0.140(9) Uani 1 1 d . . . . .
H01P H 0.581934 0.094353 1.214322 0.211 Uiso 1 1 calc R U . . .
H01Q H 0.590231 -0.038295 1.235391 0.211 Uiso 1 1 calc R U . . .
H01R H 0.544612 0.032625 1.301686 0.211 Uiso 1 1 calc R U . . .

loop_
_atom_site_aniso_label
_atom_site_aniso_U_11
_atom_site_aniso_U_22
_atom_site_aniso_U_33
_atom_site_aniso_U_23
_atom_site_aniso_U_13
_atom_site_aniso_U_12
Cu01 0.0308(7) 0.0326(7) 0.0265(6) -0.0121(5) 0.0062(5) -0.0092(5)
Cu02 0.0369(7) 0.0380(8) 0.0268(6) -0.0130(6) 0.0055(5) -0.0135(6)
Cu03 0.0353(7) 0.0431(8) 0.0469(8) -0.0237(6) 0.0133(6) -0.0167(6)
S004 0.0283(14) 0.0442(17) 0.0267(13) -0.0093(12) 0.0016(10) -0.0073(12)
O005 0.031(4) 0.028(4) 0.041(4) -0.013(3) 0.007(3) -0.008(3)
O006 0.044(4) 0.032(4) 0.024(3) -0.003(3) -0.001(3) -0.019(3)
O007 0.033(4) 0.049(5) 0.035(4) -0.009(3) 0.004(3) -0.019(3)
O008 0.043(4) 0.038(4) 0.045(4) -0.017(3) 0.012(3) -0.008(3)
O009 0.052(5) 0.034(4) 0.037(4) -0.014(3) 0.001(3) -0.019(4)
O00A 0.051(5) 0.050(5) 0.037(4) -0.020(4) 0.011(3) -0.020(4)
N00B 0.028(5) 0.029(5) 0.029(4) -0.010(4) -0.001(3) -0.005(4)
O00C 0.023(4) 0.062(5) 0.040(4) -0.009(4) 0.001(3) -0.003(4)
N00D 0.031(5) 0.035(5) 0.028(4) -0.010(4) 0.008(3) -0.006(4)
N00E 0.038(5) 0.037(5) 0.044(5) -0.016(4) 0.011(4) -0.007(4)
N00F 0.031(5) 0.045(6) 0.054(6) -0.027(5) 0.009(4) -0.017(4)
O00G 0.074(6) 0.048(5) 0.062(5) 0.006(4) 0.008(4) -0.018(5)
N00H 0.041(5) 0.039(5) 0.031(5) -0.015(4) -0.005(4) -0.016(4)
O10 0.090(7) 0.055(6) 0.043(5) -0.005(4) 0.028(4) -0.006(5)
O00J 0.047(6) 0.051(6) 0.109(7) -0.024(5) 0.003(5) 0.006(5)
C00K 0.032(6) 0.032(6) 0.030(5) -0.013(5) 0.001(4) -0.010(5)
C00L 0.027(5) 0.023(5) 0.017(4) 0.001(4) 0.004(4) 0.001(4)
N00M 0.035(5) 0.061(6) 0.055(6) -0.031(5) 0.017(4) -0.028(5)
N00N 0.039(6) 0.072(8) 0.080(7) -0.048(6) 0.042(5) -0.038(6)
C00O 0.032(5) 0.025(5) 0.022(5) -0.003(4) 0.008(4) -0.008(4)
O00P 0.134(8) 0.034(5) 0.047(5) 0.004(4) 0.052(5) -0.013(5)
C00Q 0.020(5) 0.045(7) 0.048(6) -0.006(5) 0.012(4) -0.003(5)
C00R 0.023(5) 0.028(6) 0.030(5) -0.003(4) 0.009(4) 0.006(4)
C00S 0.031(6) 0.030(6) 0.043(6) -0.009(5) -0.001(4) -0.005(5)
C00T 0.045(6) 0.032(6) 0.025(5) -0.012(4) 0.008(4) -0.010(5)
C00U 0.036(6) 0.049(7) 0.017(5) -0.011(5) -0.004(4) -0.011(5)
C00V 0.033(6) 0.039(7) 0.028(5) -0.006(5) 0.016(4) -0.011(5)
N00W 0.054(7) 0.062(8) 0.094(9) -0.038(7) 0.013(6) 0.005(6)
C00X 0.055(7) 0.033(6) 0.028(5) -0.009(5) 0.001(5) -0.008(5)
C00Y 0.046(7) 0.021(6) 0.038(6) 0.000(5) 0.007(5) 0.008(5)
C00Z 0.043(6) 0.053(7) 0.029(6) -0.019(5) 0.001(4) -0.012(5)
C010 0.061(8) 0.042(7) 0.034(6) -0.007(5) 0.008(5) -0.023(6)
C011 0.064(8) 0.062(8) 0.028(6) -0.021(5) 0.001(5) -0.028(7)
C012 0.053(7) 0.061(8) 0.029(6) -0.017(6) 0.012(5) -0.033(7)
C013 0.052(7) 0.029(6) 0.032(6) -0.004(5) 0.001(5) 0.004(5)
C014 0.034(6) 0.073(9) 0.088(9) -0.060(8) 0.029(6) -0.037(6)
C015 0.036(7) 0.057(8) 0.060(8) -0.020(6) 0.022(5) -0.002(6)
C016 0.053(7) 0.072(9) 0.052(7) -0.045(7) 0.032(6) -0.031(7)
C017 0.047(6) 0.044(7) 0.019(5) -0.016(5) 0.001(4) -0.016(5)
C018 0.049(7) 0.060(8) 0.060(8) -0.031(7) 0.029(6) -0.011(6)
C019 0.059(7) 0.034(6) 0.028(6) -0.002(5) 0.004(5) 0.000(5)
N01A 0.122(12) 0.063(9) 0.171(15) -0.048(10) 0.090(11) -0.021(9)
C01B 0.054(8) 0.057(8) 0.077(9) -0.053(7) 0.000(6) -0.021(6)
C01C 0.072(10) 0.132(15) 0.073(10) -0.042(10) 0.051(8) -0.073(11)
C01D 0.069(9) 0.063(9) 0.057(8) 0.005(7) 0.009(6) -0.021(7)
C01E 0.107(14) 0.066(11) 0.123(14) 0.051(10) 0.031(11) -0.041(10)
C01F 0.038(11) 0.14(2) 0.51(5) -0.18(3) -0.031(19) -0.008(12)
C01G 0.104(15) 0.20(2) 0.121(17) 0.013(17) -0.058(13) -0.062(16)
C01H 0.126(16) 0.103(15) 0.115(15) -0.019(12) 0.001(12) -0.061(13)
C01I 0.119(17) 0.31(4) 0.15(2) -0.07(2) 0.092(15) -0.07(2)
C01J 0.061(11) 0.17(2) 0.132(16) 0.066(14) 0.030(11) 0.015(12)

loop_
_atom_type_symbol
_atom_type_description
_atom_type_scat_dispersion_real
_atom_type_scat_dispersion_imag
_atom_type_scat_source
C C 0.0033 0.0016 'International Tables Vol C Tables 4.2.6.8 and 6.1.1.4'
H H 0.0000 0.0000 'International Tables Vol C Tables 4.2.6.8 and 6.1.1.4'
Cu Cu 0.3201 1.2651 'International Tables Vol C Tables 4.2.6.8 and 6.1.1.4'
N N 0.0061 0.0033 'International Tables Vol C Tables 4.2.6.8 and 6.1.1.4'
O O 0.0106 0.0060 'International Tables Vol C Tables 4.2.6.8 and 6.1.1.4'
S S 0.1246 0.1234 'International Tables Vol C Tables 4.2.6.8 and 6.1.1.4'

loop_
_geom_angle_atom_site_label_1
_geom_angle_atom_site_label_2
_geom_angle_atom_site_label_3
_geom_angle
_geom_angle_site_symmetry_1
_geom_angle_site_symmetry_3
_geom_angle_publ_flag
N00B Cu01 N00F 178.7(3) . . ?
N00B Cu01 O006 91.7(3) . . ?
N00F Cu01 O006 89.6(3) . . ?
N00B Cu01 O005 90.4(3) . 1_554 ?
N00F Cu01 O005 88.3(3) . 1_554 ?
O006 Cu01 O005 172.8(3) . 1_554 ?
N00H Cu02 O00A 94.4(3) 1_556 . ?
N00H Cu02 N00D 160.1(3) 1_556 1_556 ?
O00A Cu02 N00D 90.6(3) . 1_556 ?
N00H Cu02 O005 88.1(3) 1_556 . ?
O00A Cu02 O005 173.0(3) . . ?
N00D Cu02 O005 89.2(3) 1_556 . ?
N00H Cu02 O00G 101.4(3) 1_556 . ?
O00A Cu02 O00G 85.2(3) . . ?
N00D Cu02 O00G 98.3(3) 1_556 . ?
O005 Cu02 O00G 88.0(3) . . ?
N00M Cu03 N00E 166.9(4) . . ?
N00M Cu03 N00N 93.3(4) . . ?
N00E Cu03 N00N 89.7(4) . . ?
N00M Cu03 O005 89.8(3) . 1_554 ?
N00E Cu03 O005 88.4(3) . 1_554 ?
N00N Cu03 O005 174.3(4) . 1_554 ?
N00M Cu03 O008 99.0(3) . . ?
N00E Cu03 O008 93.8(3) . . ?
N00N Cu03 O008 88.4(4) . . ?
O005 Cu03 O008 86.4(2) 1_554 . ?
O00C S004 O007 120.1(4) . . ?
O00C S004 C00U 109.1(4) . . ?
O007 S004 C00U 108.2(4) . . ?
O00C S004 C00L 106.8(4) . . ?
O007 S004 C00L 107.8(4) . . ?
C00U S004 C00L 103.6(4) . . ?
Cu01 O005 Cu02 116.5(3) 1_556 . ?
Cu01 O005 Cu03 107.2(3) 1_556 1_556 ?
Cu02 O005 Cu03 115.3(3) . 1_556 ?
Cu01 O005 H005 105.6 1_556 . ?
Cu02 O005 H005 105.6 . . ?
Cu03 O005 H005 105.6 1_556 . ?
C00V O006 Cu01 114.9(6) . . ?
Cu03 O008 H00A 109.5 . . ?
Cu03 O008 H00B 109.2 . . ?
H00A O008 H00B 104.3 . . ?
C012 O00A Cu02 125.3(7) . . ?
C00S N00B N00D 106.4(7) . . ?
C00S N00B Cu01 130.9(6) . . ?
N00D N00B Cu01 122.5(6) . . ?
C00T N00D N00B 108.9(7) . . ?
C00T N00D Cu02 131.1(6) . 1_554 ?
N00B N00D Cu02 119.7(6) . 1_554 ?
C015 N00E N00F 107.7(9) . . ?
C015 N00E Cu03 135.8(8) . . ?
N00F N00E Cu03 116.3(6) . . ?
C016 N00F N00E 107.5(8) . . ?
C016 N00F Cu01 132.4(7) . . ?
N00E N00F Cu01 120.1(6) . . ?
C01D O00G Cu02 122.4(7) . . ?
C011 N00H N00M 105.9(8) . . ?
C011 N00H Cu02 131.4(7) . 1_554 ?
N00M N00H Cu02 122.6(6) . 1_554 ?
C01J O10 H10 109.5 . . ?
C00L C00K C00R 118.2(9) . . ?
C00L C00K H00K 120.9 . . ?
C00R C00K H00K 120.9 . . ?
C013 C00L C00K 121.2(9) . . ?
C013 C00L S004 120.0(7) . . ?
C00K C00L S004 118.6(7) . . ?
C014 N00M N00H 107.4(8) . . ?
C014 N00M Cu03 133.1(7) . . ?
N00H N00M Cu03 119.5(6) . . ?
C01H N00N N01A 93.5(12) . . ?
C01H N00N Cu03 146.9(12) . . ?
N01A N00N Cu03 118.2(8) . . ?
C00R C00O C00X 119.0(8) . . ?
C00R C00O C00V 121.8(8) . . ?
C00X C00O C00V 119.1(9) . . ?
C00T C00Q C00S 103.4(9) . . ?
C00T C00Q H00Q 128.3 . . ?
C00S C00Q H00Q 128.3 . . ?
C00O C00R C00K 121.8(9) . . ?
C00O C00R H00R 119.1 . . ?
C00K C00R H00R 119.1 . . ?
N00B C00S C00Q 110.5(9) . . ?
N00B C00S H00S 124.7 . . ?
C00Q C00S H00S 124.7 . . ?
N00D C00T C00Q 110.8(8) . . ?
N00D C00T H00T 124.6 . . ?
C00Q C00T H00T 124.6 . . ?
C00Y C00U C00Z 121.8(9) . . ?
C00Y C00U S004 118.6(8) . . ?
C00Z C00U S004 119.6(8) . . ?
O009 C00V O006 126.1(9) . . ?
O009 C00V C00O 121.1(9) . . ?
O006 C00V C00O 112.8(9) . . ?
C01F N00W C01G 123(2) . . ?
C01F N00W C01I 121(2) . . ?
C01G N00W C01I 115.9(17) . . ?
C00O C00X C013 119.5(9) . . ?
C00O C00X H00X 120.3 . . ?
C013 C00X H00X 120.3 . . ?
C00U C00Y C019 119.0(9) . . ?
C00U C00Y H00Y 120.5 . . ?
C019 C00Y H00Y 120.5 . . ?
C010 C00Z C00U 118.2(10) . . ?
C010 C00Z H00Z 120.9 . . ?
C00U C00Z H00Z 120.9 . . ?
C00Z C010 C017 120.0(10) . . ?
C00Z C010 H010 120.0 . . ?
C017 C010 H010 120.0 . . ?
N00H C011 C01B 111.7(10) . . ?
N00H C011 H011 124.2 . . ?
C01B C011 H011 124.2 . . ?
O00P C012 O00A 125.2(10) . . ?
O00P C012 C017 120.3(11) . . ?
O00A C012 C017 114.5(10) . . ?
C00L C013 C00X 120.2(9) . . ?
C00L C013 H013 119.9 . . ?
C00X C013 H013 119.9 . . ?
N00M C014 C01B 111.7(10) . . ?
N00M C014 H014 124.2 . . ?
C01B C014 H014 124.2 . . ?
N00E C015 C018 111.5(10) . . ?
N00E C015 H015 124.3 . . ?
C018 C015 H015 124.3 . . ?
N00F C016 C018 110.2(10) . . ?
N00F C016 H016 124.9 . . ?
C018 C016 H016 124.9 . . ?
C019 C017 C010 121.0(9) . . ?
C019 C017 C012 120.3(10) . . ?
C010 C017 C012 118.7(10) . . ?
C015 C018 C016 103.2(9) . . ?
C015 C018 H018 128.4 . . ?
C016 C018 H018 128.4 . . ?
C017 C019 C00Y 119.9(10) . . ?
C017 C019 H019 120.0 . . ?
C00Y C019 H019 120.0 . . ?
C01C N01A N00N 116.0(14) . . ?
C01C N01A H01A 122.0 . . ?
N00N N01A H01A 122.0 . . ?
C014 C01B C011 103.3(9) . . ?
C014 C01B H01B 128.4 . . ?
C011 C01B H01B 128.4 . . ?
C01E C01C N01A 108.3(17) . . ?
C01E C01C H01C 125.8 . . ?
N01A C01C H01C 125.8 . . ?
O00G C01D H01D 109.5 . . ?
O00G C01D H01E 109.5 . . ?
H01D C01D H01E 109.5 . . ?
O00G C01D H01F 109.5 . . ?
H01D C01D H01F 109.5 . . ?
H01E C01D H01F 109.5 . . ?
C01C C01E C01H 101.2(15) . . ?
C01C C01E H01G 129.4 . . ?
C01H C01E H01G 129.4 . . ?
N00W C01F O00J 135(3) . . ?
N00W C01F H01I 112.7 . . ?
O00J C01F H01I 112.7 . . ?
N00W C01G H01J 109.5 . . ?
N00W C01G H01K 109.5 . . ?
H01J C01G H01K 109.5 . . ?
N00W C01G H01L 109.5 . . ?
H01J C01G H01L 109.5 . . ?
H01K C01G H01L 109.5 . . ?
N00N C01H C01E 119.5(18) . . ?
N00N C01H H01H 120.3 . . ?
C01E C01H H01H 120.3 . . ?
N00W C01I H01M 109.5 . . ?
N00W C01I H01N 109.5 . . ?
H01M C01I H01N 109.5 . . ?
N00W C01I H01O 109.5 . . ?
H01M C01I H01O 109.5 . . ?
H01N C01I H01O 109.5 . . ?
O10 C01J H01P 109.5 . . ?
O10 C01J H01Q 109.5 . . ?
H01P C01J H01Q 109.5 . . ?
O10 C01J H01R 109.5 . . ?
H01P C01J H01R 109.5 . . ?
H01Q C01J H01R 109.5 . . ?

loop_
_geom_bond_atom_site_label_1
_geom_bond_atom_site_label_2
_geom_bond_distance
_geom_bond_site_symmetry_2
_geom_bond_publ_flag
Cu01 N00B 1.918(7) . ?
Cu01 N00F 1.933(8) . ?
Cu01 O006 1.952(6) . ?
Cu01 O005 1.984(6) 1_554 ?
Cu02 N00H 1.942(8) 1_556 ?
Cu02 O00A 1.951(7) . ?
Cu02 N00D 1.977(8) 1_556 ?
Cu02 O005 1.998(6) . ?
Cu02 O00G 2.380(8) . ?
Cu03 N00M 1.938(8) . ?
Cu03 N00E 1.958(8) . ?
Cu03 N00N 1.980(9) . ?
Cu03 O005 1.999(6) 1_554 ?
Cu03 O008 2.388(7) . ?
S004 O00C 1.439(7) . ?
S004 O007 1.445(7) . ?
S004 C00U 1.769(9) . ?
S004 C00L 1.777(9) . ?
O005 H005 1.0000 . ?
O006 C00V 1.278(11) . ?
O008 H00A 0.8743 . ?
O008 H00B 0.8742 . ?
O009 C00V 1.214(11) . ?
O00A C012 1.281(13) . ?
N00B C00S 1.359(11) . ?
N00B N00D 1.366(9) . ?
N00D C00T 1.333(11) . ?
N00E C015 1.315(12) . ?
N00E N00F 1.367(11) . ?
N00F C016 1.337(12) . ?
O00G C01D 1.420(13) . ?
N00H C011 1.348(11) . ?
N00H N00M 1.374(11) . ?
O10 C01J 1.328(17) . ?
O10 H10 0.8400 . ?
O00J C01F 1.23(3) . ?
C00K C00L 1.372(12) . ?
C00K C00R 1.404(12) . ?
C00K H00K 0.9500 . ?
C00L C013 1.362(13) . ?
N00M C014 1.347(12) . ?
N00N C01H 1.303(18) . ?
N00N N01A 1.432(17) . ?
C00O C00R 1.364(12) . ?
C00O C00X 1.388(13) . ?
C00O C00V 1.519(13) . ?
O00P C012 1.215(13) . ?
C00Q C00T 1.381(13) . ?
C00Q C00S 1.397(13) . ?
C00Q H00Q 0.9500 . ?
C00R H00R 0.9500 . ?
C00S H00S 0.9500 . ?
C00T H00T 0.9500 . ?
C00U C00Y 1.381(13) . ?
C00U C00Z 1.407(14) . ?
N00W C01F 1.22(2) . ?
N00W C01G 1.36(2) . ?
N00W C01I 1.47(2) . ?
C00X C013 1.401(13) . ?
C00X H00X 0.9500 . ?
C00Y C019 1.383(13) . ?
C00Y H00Y 0.9500 . ?
C00Z C010 1.382(13) . ?
C00Z H00Z 0.9500 . ?
C010 C017 1.391(14) . ?
C010 H010 0.9500 . ?
C011 C01B 1.382(15) . ?
C011 H011 0.9500 . ?
C012 C017 1.520(13) . ?
C013 H013 0.9500 . ?
C014 C01B 1.354(15) . ?
C014 H014 0.9500 . ?
C015 C018 1.379(15) . ?
C015 H015 0.9500 . ?
C016 C018 1.387(14) . ?
C016 H016 0.9500 . ?
C017 C019 1.382(14) . ?
C018 H018 0.9500 . ?
C019 H019 0.9500 . ?
N01A C01C 1.321(16) . ?
N01A H01A 0.8800 . ?
C01B H01B 0.9500 . ?
C01C C01E 1.28(2) . ?
C01C H01C 0.9500 . ?
C01D H01D 0.9800 . ?
C01D H01E 0.9800 . ?
C01D H01F 0.9800 . ?
C01E C01H 1.43(2) . ?
C01E H01G 0.9500 . ?
C01F H01I 0.9500 . ?
C01G H01J 0.9800 . ?
C01G H01K 0.9800 . ?
C01G H01L 0.9800 . ?
C01H H01H 0.9500 . ?
C01I H01M 0.9800 . ?
C01I H01N 0.9800 . ?
C01I H01O 0.9800 . ?
C01J H01P 0.9800 . ?
C01J H01Q 0.9800 . ?
C01J H01R 0.9800 . ?

loop_
_geom_torsion_atom_site_label_1
_geom_torsion_atom_site_label_2
_geom_torsion_atom_site_label_3
_geom_torsion_atom_site_label_4
_geom_torsion
_geom_torsion_site_symmetry_1
_geom_torsion_site_symmetry_2
_geom_torsion_site_symmetry_3
_geom_torsion_site_symmetry_4
_geom_torsion_publ_flag
C00S N00B N00D C00T 1.2(10) . . . . ?
Cu01 N00B N00D C00T 176.4(6) . . . . ?
C00S N00B N00D Cu02 175.4(6) . . . 1_554 ?
Cu01 N00B N00D Cu02 -9.3(9) . . . 1_554 ?
C015 N00E N00F C016 -0.6(12) . . . . ?
Cu03 N00E N00F C016 -175.7(8) . . . . ?
C015 N00E N00F Cu01 178.1(7) . . . . ?
Cu03 N00E N00F Cu01 2.9(10) . . . . ?
C00R C00K C00L C013 -0.4(13) . . . . ?
C00R C00K C00L S004 174.9(6) . . . . ?
O00C S004 C00L C013 24.6(9) . . . . ?
O007 S004 C00L C013 154.9(7) . . . . ?
C00U S004 C00L C013 -90.6(8) . . . . ?
O00C S004 C00L C00K -150.8(7) . . . . ?
O007 S004 C00L C00K -20.5(8) . . . . ?
C00U S004 C00L C00K 94.0(8) . . . . ?
C011 N00H N00M C014 -0.7(12) . . . . ?
Cu02 N00H N00M C014 -176.4(8) 1_554 . . . ?
C011 N00H N00M Cu03 180.0(7) . . . . ?
Cu02 N00H N00M Cu03 4.2(11) 1_554 . . . ?
C00X C00O C00R C00K 3.8(13) . . . . ?
C00V C00O C00R C00K -174.7(8) . . . . ?
C00L C00K C00R C00O -1.9(13) . . . . ?
N00D N00B C00S C00Q -1.0(10) . . . . ?
Cu01 N00B C00S C00Q -175.7(7) . . . . ?
C00T C00Q C00S N00B 0.5(11) . . . . ?
N00B N00D C00T C00Q -0.9(11) . . . . ?
Cu02 N00D C00T C00Q -174.2(7) 1_554 . . . ?
C00S C00Q C00T N00D 0.2(11) . . . . ?
O00C S004 C00U C00Y 161.2(8) . . . . ?
O007 S004 C00U C00Y 28.9(9) . . . . ?
C00L S004 C00U C00Y -85.4(8) . . . . ?
O00C S004 C00U C00Z -20.5(9) . . . . ?
O007 S004 C00U C00Z -152.7(7) . . . . ?
C00L S004 C00U C00Z 93.0(8) . . . . ?
Cu01 O006 C00V O009 4.4(12) . . . . ?
Cu01 O006 C00V C00O -177.3(5) . . . . ?
C00R C00O C00V O009 -168.6(9) . . . . ?
C00X C00O C00V O009 12.8(13) . . . . ?
C00R C00O C00V O006 12.9(12) . . . . ?
C00X C00O C00V O006 -165.6(8) . . . . ?
C00R C00O C00X C013 -3.4(14) . . . . ?
C00V C00O C00X C013 175.2(9) . . . . ?
C00Z C00U C00Y C019 1.3(15) . . . . ?
S004 C00U C00Y C019 179.6(8) . . . . ?
C00Y C00U C00Z C010 0.7(14) . . . . ?
S004 C00U C00Z C010 -177.6(7) . . . . ?
C00U C00Z C010 C017 -1.8(15) . . . . ?
N00M N00H C011 C01B 2.3(13) . . . . ?
Cu02 N00H C011 C01B 177.5(8) 1_554 . . . ?
Cu02 O00A C012 O00P 15.4(16) . . . . ?
Cu02 O00A C012 C017 -165.0(6) . . . . ?
C00K C00L C013 C00X 0.8(14) . . . . ?
S004 C00L C013 C00X -174.5(8) . . . . ?
C00O C00X C013 C00L 1.1(15) . . . . ?
N00H N00M C014 C01B -1.2(14) . . . . ?
Cu03 N00M C014 C01B 178.0(9) . . . . ?
N00F N00E C015 C018 0.0(13) . . . . ?
Cu03 N00E C015 C018 173.7(8) . . . . ?
N00E N00F C016 C018 1.0(14) . . . . ?
Cu01 N00F C016 C018 -177.4(8) . . . . ?
C00Z C010 C017 C019 1.1(15) . . . . ?
C00Z C010 C017 C012 -177.9(9) . . . . ?
O00P C012 C017 C019 -172.5(11) . . . . ?
O00A C012 C017 C019 7.9(14) . . . . ?
O00P C012 C017 C010 6.5(15) . . . . ?
O00A C012 C017 C010 -173.2(9) . . . . ?
N00E C015 C018 C016 0.6(14) . . . . ?
N00F C016 C018 C015 -1.0(14) . . . . ?
C010 C017 C019 C00Y 1.0(16) . . . . ?
C012 C017 C019 C00Y 179.9(9) . . . . ?
C00U C00Y C019 C017 -2.1(16) . . . . ?
C01H N00N N01A C01C 2.2(16) . . . . ?
Cu03 N00N N01A C01C 172.3(10) . . . . ?
N00M C014 C01B C011 2.5(14) . . . . ?
N00H C011 C01B C014 -2.9(14) . . . . ?
N00N N01A C01C C01E -10(2) . . . . ?
N01A C01C C01E C01H 11.3(19) . . . . ?
C01G N00W C01F O00J -11(3) . . . . ?
C01I N00W C01F O00J -179.8(18) . . . . ?
N01A N00N C01H C01E 5.7(18) . . . . ?
Cu03 N00N C01H C01E -158.2(14) . . . . ?
C01C C01E C01H N00N -12(2) . . . . ?
